data_2106315
loop_
_publ_author_name
'Fukushima, H.F.'
'Kobayashi, A.'
'Sasaki, Y.'

_publ_section_title
;
 Structure of a novel type of heteropolyanion:
 Dicupro(II)-18-molybdodisilicate(12-) (Cu2 Si2 Mo18 O66)(12-)
;
_journal_name_full 'Acta Crystallographica B (24,1968-38,1982)'
_journal_page_first 1613
_journal_page_last 1615
_journal_volume 37
_journal_year 1981
_chemical_formula_sum 'Cu2 H76 Mo18 N12 O80 Si2'
_chemical_name_systematic '(N H4)12 (Cu2 Si2 Mo18 O66) (H2 O)14'
_space_group_IT_number 2
_symmetry_space_group_name_Hall '-P 1'
_symmetry_space_group_name_H-M 'P -1'
_cell_angle_alpha 91.3
_cell_angle_beta 74.6
_cell_angle_gamma 75.8
_cell_formula_units_Z 1
_cell_length_a 12.19
_cell_length_b 15.78
_cell_length_c 10.81
_cell_volume 1934.878
_citation_journal_id_ASTM ACBCAR
_cod_data_source_file Fukushima_ACBCAR_1981_1523.cif
_cod_data_source_block H76Cu2Mo18N12O80Si2
_cod_original_formula_sum 'H76 Cu2 Mo18 N12 O80 Si2'
_cod_database_code 2106315

loop_
_symmetry_equiv_pos_as_xyz
x,y,z
-x,-y,-z

loop_
_atom_site_label
_atom_site_type_symbol
_atom_site_fract_x
_atom_site_fract_y
_atom_site_fract_z
_atom_site_occupancy
_atom_site_U_iso_or_equiv
Mo8 Mo+6 -0.0838 0.7451 0.119 1 0.0
N2 N-3 -0.3254 0.7312 0.5834 1 0.0
Mo4 Mo+6 0.1224 0.891 0.6207 1 0.0
O30 O-2 0.2362 0.7237 0.2521 1 0.0
Mo2 Mo+6 0.358 0.8966 0.7099 1 0.0
O20 O-2 -0.0156 0.6722 0.7527 1 0.0
O24 O-2 -0.1813 0.765 0.9937 1 0.0
O35 O-2 -0.2415 0.5894 0.9824 1 0.0
Si1 Si+4 0.1408 0.8218 0.9232 1 0.0
Mo6 Mo+6 -0.1163 0.8102 0.84 1 0.0
O39 O-2 -0.1426 0.883 0.4517 1 0.0
O32 O-2 0.0753 0.9208 0.985 1 0.0
O40 O-2 0.1994 0.9184 0.2031 1 0.0
O37 O-2 0.613 0.7338 0.4021 1 0.0
O2 O-2 0.5797 0.6793 0.8724 1 0.0
O18 O-2 0.1529 0.5834 0.5204 1 0.0
O17 O-2 0.015 0.8215 0.6947 1 0.0
O13 O-2 0.2011 0.6531 0.7241 1 0.0
O23 O-2 0.0411 0.7658 0.9303 1 0.0
O8 O-2 0.2599 0.9822 0.82 1 0.0
O28 O-2 -0.1808 0.713 0.2408 1 0.0
O38 O-2 -0.3579 0.8689 0.3954 1 0.0
N1 N-3 -0.3377 0.5878 0.3736 1 0.0
N4 N-3 -0.0272 0.5747 0.3672 1 0.0
O33 O-2 0.0566 0.7056 0.1651 1 0.0
O19 O-2 -0.0032 0.7268 0.4968 1 0.0
O29 O-2 -0.108 0.8584 0.1579 1 0.0
O5 O-2 0.401 0.6652 0.7758 1 0.0
O14 O-2 0.2146 0.7497 0.542 1 0.0
Mo9 Mo+6 0.2255 0.666 0.1326 1 0.0
O9 O-2 0.4192 0.7768 0.5932 1 0.0
Cu1 Cu+2 0.0929 0.0315 0.9155 1 0.0
Mo5 Mo+6 0.0932 0.6876 0.5878 1 0.0
O7 O-2 0.4715 0.9396 0.6332 1 0.0
O21 O-2 -0.1473 0.9178 0.8999 1 0.0
O16 O-2 0.0436 0.9842 0.7251 1 0.0
O31 O-2 0.234 0.5669 0.1945 1 0.0
O25 O-2 0.1198 0.5066 0.806 1 0.0
O3 O-2 0.4334 0.7996 0.0671 1 0.0
Mo7 Mo+6 0.1013 0.6105 0.8675 1 0.0
O27 O-2 0.2051 0.6004 0.9548 1 0.0
Mo3 Mo+6 0.3425 0.6916 0.6445 1 0.0
Mo1 Mo+6 0.4352 0.7338 0.9372 1 0.0
O10 O-2 0.2702 0.917 0.5807 1 0.0
O4 O-2 0.4223 0.828 0.8242 1 0.0
N3 N-3 -0.3974 0.8829 0.1419 1 0.0
O36 O-2 -0.1489 0.5855 0.6535 1 0.0
N5 N-3 0.3239 0.0014 0.3418 1 0.0
O34 O-2 0.6251 0.5283 0.6416 1 0.0
O26 O-2 -0.029 0.6265 0.0041 1 0.0
O12 O-2 0.4207 0.6053 0.5303 1 0.0
O1 O-2 0.3889 0.6383 0.0272 1 0.0
O15 O-2 0.0887 0.9124 0.4795 1 0.0
N6 N-3 0.4334 0.7828 0.3243 1 0.0
O6 O-2 0.234 0.772 0.9965 1 0.0
O22 O-2 -0.22 0.8084 0.7613 1 0.0
O11 O-2 0.2126 0.8245 0.7726 1 0.0
